data_7029594
loop_
_publ_author_name
'Li, Junye'
'Li, Xiaoyan'
'Wang, Lin'
'Hu, Qingping'
'Sun, Hongjian'

_publ_section_title
;
 C-Cl bond activation and catalytic hydrodechlorination of
 hexachlorobenzene by cobalt and nickel complexes with sodium formate as a
 reducing agent.
;
_journal_issue 18
_journal_name_full 'Dalton transactions (Cambridge, England : 2003)'
_journal_page_first 6660
_journal_page_last 6666
_journal_paper_doi 10.1039/c3dt52985a
_journal_volume 43
_journal_year 2014
_chemical_formula_moiety 'C15 H27 Cl4 Co P3'
_chemical_formula_sum 'C15 H27 Cl4 Co P3'
_chemical_formula_weight 501.01
_chemical_name_systematic
;
?
;
_space_group_IT_number 61
_symmetry_cell_setting orthorhombic
_symmetry_space_group_name_Hall '-P 2ac 2ab'
_symmetry_space_group_name_H-M 'P b c a'
_atom_sites_solution_hydrogens geom
_atom_sites_solution_primary direct
_atom_sites_solution_secondary difmap
_audit_creation_method SHELXL-97
_cell_angle_alpha 90.00
_cell_angle_beta 90.00
_cell_angle_gamma 90.00
_cell_formula_units_Z 16
_cell_length_a 16.559(2)
_cell_length_b 18.003(3)
_cell_length_c 30.578(5)
_cell_measurement_reflns_used 6109
_cell_measurement_temperature 273(2)
_cell_measurement_theta_max 26.60
_cell_measurement_theta_min 2.63
_cell_volume 9116(2)
_computing_cell_refinement 'Bruker SMART'
_computing_data_collection 'Bruker SMART'
_computing_data_reduction 'Bruker SAINT'
_computing_molecular_graphics 'Bruker SHELXTL'
_computing_publication_material 'Bruker SHELXTL'
_computing_structure_refinement 'SHELXL-97 (Sheldrick, 1997)'
_computing_structure_solution 'Bruker SHELXTL'
_diffrn_ambient_temperature 273(2)
_diffrn_measured_fraction_theta_full 0.997
_diffrn_measured_fraction_theta_max 0.997
_diffrn_measurement_device_type 'CCD area detector'
_diffrn_measurement_method 'phi and omega scans'
_diffrn_radiation_monochromator graphite
_diffrn_radiation_source 'fine-focus sealed tube'
_diffrn_radiation_type MoK\a
_diffrn_radiation_wavelength 0.71073
_diffrn_reflns_av_R_equivalents 0.0455
_diffrn_reflns_av_sigmaI/netI 0.0371
_diffrn_reflns_limit_h_max 21
_diffrn_reflns_limit_h_min -18
_diffrn_reflns_limit_k_max 23
_diffrn_reflns_limit_k_min -23
_diffrn_reflns_limit_l_max 39
_diffrn_reflns_limit_l_min -27
_diffrn_reflns_number 51885
_diffrn_reflns_theta_full 27.57
_diffrn_reflns_theta_max 27.57
_diffrn_reflns_theta_min 1.80
_exptl_absorpt_coefficient_mu 1.429
_exptl_absorpt_correction_T_max 0.6650
_exptl_absorpt_correction_T_min 0.5480
_exptl_absorpt_correction_type none
_exptl_crystal_colour red
_exptl_crystal_density_diffrn 1.460
_exptl_crystal_density_method 'not measured'
_exptl_crystal_description bolck
_exptl_crystal_F_000 4112
_exptl_crystal_size_max 0.15
_exptl_crystal_size_mid 0.10
_exptl_crystal_size_min 0.08
_refine_diff_density_max 0.692
_refine_diff_density_min -0.344
_refine_diff_density_rms 0.069
_refine_ls_extinction_method none
_refine_ls_goodness_of_fit_ref 0.997
_refine_ls_hydrogen_treatment mixed
_refine_ls_matrix_type full
_refine_ls_number_parameters 415
_refine_ls_number_reflns 10520
_refine_ls_number_restraints 0
_refine_ls_restrained_S_all 0.997
_refine_ls_R_factor_all 0.0563
_refine_ls_R_factor_gt 0.0350
_refine_ls_shift/su_max 0.002
_refine_ls_shift/su_mean 0.000
_refine_ls_structure_factor_coef Fsqd
_refine_ls_weighting_details 'calc w=1/[\s^2^(Fo^2^)+(0.0403P)^2^+7.1711P] where P=(Fo^2^+2Fc^2^)/3'
_refine_ls_weighting_scheme calc
_refine_ls_wR_factor_gt 0.0819
_refine_ls_wR_factor_ref 0.0933
_reflns_number_gt 7873
_reflns_number_total 10520
_reflns_threshold_expression >2sigma(I)
_cod_data_source_file c3dt52985a.txt
_cod_data_source_block 3
_cod_depositor_comments
;
The following automatic conversions were performed:

'_symmetry_cell_setting' value 'Orthorhombic' changed to
'orthorhombic' according to
/usr/data/users/saulius/crontab/automatic-downloads/rss-feeds/RSC/lib/dictionaries/cif_core.dic
dictionary named 'cif_core.dic' version 2.4.2 from 2011-04-26.

Automatic conversion script
Id: cif_fix_values 2281 2013-09-26 08:29:07Z andrius 
;
_cod_original_sg_symbol_H-M Pbca
_cod_database_code 7029594

loop_
_symmetry_equiv_pos_as_xyz
'x, y, z'
'-x+1/2, -y, z+1/2'
'-x, y+1/2, -z+1/2'
'x+1/2, -y+1/2, -z'
'-x, -y, -z'
'x-1/2, y, -z-1/2'
'x, -y-1/2, z-1/2'
'-x-1/2, y-1/2, z'

loop_
_atom_site_label
_atom_site_type_symbol
_atom_site_fract_x
_atom_site_fract_y
_atom_site_fract_z
_atom_site_U_iso_or_equiv
_atom_site_adp_type
_atom_site_occupancy
_atom_site_symmetry_multiplicity
_atom_site_calc_flag
_atom_site_refinement_flags
C18 C 0.53383(19) 0.30529(15) 0.70874(10) 0.0441(7) Uani 1 1 d .
H18A H 0.5353 0.2525 0.7131 0.066 Uiso 1 1 calc R
H18B H 0.5682 0.3184 0.6847 0.066 Uiso 1 1 calc R
H18C H 0.4795 0.3204 0.7025 0.066 Uiso 1 1 calc R
C20 C 0.4059(2) 0.58936(17) 0.74555(12) 0.0548(9) Uani 1 1 d .
H20A H 0.3509 0.5927 0.7357 0.082 Uiso 1 1 calc R
H20B H 0.4384 0.6244 0.7298 0.082 Uiso 1 1 calc R
H20C H 0.4083 0.6002 0.7763 0.082 Uiso 1 1 calc R
C17 C 0.66935(19) 0.31269(17) 0.76420(12) 0.0539(8) Uani 1 1 d .
H17A H 0.6657 0.2595 0.7652 0.081 Uiso 1 1 calc R
H17B H 0.6933 0.3305 0.7908 0.081 Uiso 1 1 calc R
H17C H 0.7022 0.3273 0.7398 0.081 Uiso 1 1 calc R
C21 C 0.43045(19) 0.4891(2) 0.67694(10) 0.0523(8) Uani 1 1 d .
H21A H 0.3752 0.4994 0.6696 0.078 Uiso 1 1 calc R
H21B H 0.4443 0.4400 0.6673 0.078 Uiso 1 1 calc R
H21C H 0.4649 0.5246 0.6627 0.078 Uiso 1 1 calc R
C16 C 0.5136(2) 0.30083(17) 0.80029(11) 0.0557(9) Uani 1 1 d .
H16A H 0.5204 0.2484 0.7957 0.084 Uiso 1 1 calc R
H16B H 0.4572 0.3131 0.7986 0.084 Uiso 1 1 calc R
H16C H 0.5340 0.3141 0.8286 0.084 Uiso 1 1 calc R
C14 C 0.5406(2) 0.60094(17) 0.83799(11) 0.0579(9) Uani 1 1 d .
H14A H 0.5456 0.6085 0.8689 0.087 Uiso 1 1 calc R
H14B H 0.4851 0.6069 0.8295 0.087 Uiso 1 1 calc R
H14C H 0.5732 0.6367 0.8228 0.087 Uiso 1 1 calc R
C19 C 0.35902(18) 0.44091(19) 0.75589(12) 0.0549(8) Uani 1 1 d .
H19A H 0.3097 0.4596 0.7436 0.082 Uiso 1 1 calc R
H19B H 0.3566 0.4444 0.7872 0.082 Uiso 1 1 calc R
H19C H 0.3661 0.3899 0.7475 0.082 Uiso 1 1 calc R
C13 C 0.6786(2) 0.5114(2) 0.84207(12) 0.0672(10) Uani 1 1 d .
H13A H 0.6807 0.5268 0.8721 0.101 Uiso 1 1 calc R
H13B H 0.7077 0.5463 0.8244 0.101 Uiso 1 1 calc R
H13C H 0.7025 0.4631 0.8392 0.101 Uiso 1 1 calc R
C26 C -0.1320(2) 0.2904(2) 0.46676(11) 0.0606(10) Uani 1 1 d .
H26A H -0.1655 0.3314 0.4581 0.091 Uiso 1 1 calc R
H26B H -0.1644 0.2538 0.4813 0.091 Uiso 1 1 calc R
H26C H -0.1076 0.2688 0.4413 0.091 Uiso 1 1 calc R
C15 C 0.5284(3) 0.4555(2) 0.86875(10) 0.0702(11) Uani 1 1 d .
H15A H 0.5375 0.4811 0.8958 0.105 Uiso 1 1 calc R
H15B H 0.5522 0.4070 0.8702 0.105 Uiso 1 1 calc R
H15C H 0.4714 0.4510 0.8637 0.105 Uiso 1 1 calc R
C23 C -0.0532(2) 0.1736(2) 0.61857(11) 0.0729(12) Uani 1 1 d .
H23A H -0.0843 0.1326 0.6294 0.109 Uiso 1 1 calc R
H23B H -0.0829 0.2189 0.6226 0.109 Uiso 1 1 calc R
H23C H -0.0031 0.1766 0.6342 0.109 Uiso 1 1 calc R
C29 C 0.0240(2) 0.1430(2) 0.43357(12) 0.0704(12) Uani 1 1 d .
H29A H 0.0575 0.1244 0.4104 0.106 Uiso 1 1 calc R
H29B H -0.0166 0.1751 0.4216 0.106 Uiso 1 1 calc R
H29C H -0.0014 0.1021 0.4483 0.106 Uiso 1 1 calc R
C25 C -0.1134(2) 0.3703(3) 0.54513(13) 0.0880(16) Uani 1 1 d .
H25A H -0.1524 0.4019 0.5312 0.132 Uiso 1 1 calc R
H25B H -0.0786 0.3997 0.5633 0.132 Uiso 1 1 calc R
H25C H -0.1408 0.3341 0.5628 0.132 Uiso 1 1 calc R
C22 C 0.0182(3) 0.06916(19) 0.56362(13) 0.0795(13) Uani 1 1 d .
H22A H -0.0171 0.0334 0.5769 0.119 Uiso 1 1 calc R
H22B H 0.0666 0.0735 0.5807 0.119 Uiso 1 1 calc R
H22C H 0.0316 0.0533 0.5345 0.119 Uiso 1 1 calc R
C24 C -0.1298(3) 0.1305(3) 0.54063(14) 0.0954(17) Uani 1 1 d .
H24A H -0.1498 0.0905 0.5583 0.143 Uiso 1 1 calc R
H24B H -0.1240 0.1139 0.5110 0.143 Uiso 1 1 calc R
H24C H -0.1670 0.1713 0.5416 0.143 Uiso 1 1 calc R
C28 C 0.1625(3) 0.1259(3) 0.48226(14) 0.1056(19) Uani 1 1 d .
H28A H 0.1800 0.1046 0.4551 0.158 Uiso 1 1 calc R
H28B H 0.1413 0.0876 0.5008 0.158 Uiso 1 1 calc R
H28C H 0.2075 0.1493 0.4965 0.158 Uiso 1 1 calc R
C27 C -0.0163(3) 0.4020(2) 0.47268(17) 0.0941(16) Uani 1 1 d .
H27A H -0.0612 0.4303 0.4618 0.141 Uiso 1 1 calc R
H27B H 0.0155 0.3845 0.4485 0.141 Uiso 1 1 calc R
H27C H 0.0163 0.4327 0.4913 0.141 Uiso 1 1 calc R
C30 C 0.1386(4) 0.2557(3) 0.43561(17) 0.150(3) Uani 1 1 d .
H30A H 0.1573 0.2284 0.4106 0.225 Uiso 1 1 calc R
H30B H 0.1840 0.2768 0.4507 0.225 Uiso 1 1 calc R
H30C H 0.1031 0.2947 0.4262 0.225 Uiso 1 1 calc R
Co2 Co 0.037614(19) 0.249474(18) 0.531867(11) 0.02694(8) Uani 1 1 d .
Co1 Co 0.570459(19) 0.472604(17) 0.755655(10) 0.02358(8) Uani 1 1 d .
P3 P 0.44373(4) 0.49562(4) 0.73582(2) 0.02790(14) Uani 1 1 d .
P2 P 0.56886(4) 0.35195(4) 0.75822(2) 0.03189(15) Uani 1 1 d .
Cl7 Cl 0.31869(4) 0.42887(5) 0.58135(3) 0.0505(2) Uani 1 1 d .
P1 P 0.57420(4) 0.50771(4) 0.82418(2) 0.03245(15) Uani 1 1 d .
Cl8 Cl 0.18399(5) 0.44561(4) 0.51102(3) 0.0532(2) Uani 1 1 d .
P4 P -0.03303(5) 0.16017(5) 0.56120(2) 0.04390(19) Uani 1 1 d .
Cl6 Cl 0.32282(4) 0.29171(6) 0.64327(2) 0.0552(2) Uani 1 1 d .
P5 P -0.05362(5) 0.32322(4) 0.50366(3) 0.04217(18) Uani 1 1 d .
Cl1 Cl 0.65978(5) 0.69608(4) 0.74807(3) 0.0551(2) Uani 1 1 d .
Cl3 Cl 0.80155(5) 0.54317(5) 0.61604(3) 0.0554(2) Uani 1 1 d .
Cl2 Cl 0.77587(5) 0.69049(4) 0.66717(3) 0.0553(2) Uani 1 1 d .
Cl5 Cl 0.18990(6) 0.16783(5) 0.63560(3) 0.0604(2) Uani 1 1 d .
Cl4 Cl 0.71068(5) 0.39798(5) 0.64449(3) 0.0536(2) Uani 1 1 d .
C6 C 0.63926(14) 0.48632(13) 0.70622(8) 0.0276(5) Uani 1 1 d .
C9 C 0.24394(15) 0.36196(15) 0.57782(8) 0.0327(6) Uani 1 1 d .
C8 C 0.18261(15) 0.36891(14) 0.54634(9) 0.0307(5) Uani 1 1 d .
C7 C 0.12493(14) 0.31497(13) 0.54402(8) 0.0271(5) Uani 1 1 d .
C3 C 0.72381(15) 0.61181(15) 0.68259(9) 0.0323(6) Uani 1 1 d .
C1 C 0.62914(14) 0.55068(13) 0.72890(8) 0.0267(5) Uani 1 1 d .
C2 C 0.67023(15) 0.61382(14) 0.71832(8) 0.0304(5) Uani 1 1 d .
C10 C 0.24555(15) 0.30077(16) 0.60541(8) 0.0341(6) Uani 1 1 d .
C4 C 0.73461(15) 0.54577(16) 0.65962(8) 0.0331(6) Uani 1 1 d .
C12 C 0.12731(14) 0.25448(13) 0.57075(8) 0.0278(5) Uani 1 1 d .
C11 C 0.18608(16) 0.24559(15) 0.60179(8) 0.0330(6) Uani 1 1 d .
C5 C 0.69210(15) 0.48180(14) 0.67185(8) 0.0312(5) Uani 1 1 d .
P6 P 0.08511(4) 0.19413(4) 0.47180(2) 0.03526(16) Uani 1 1 d .

loop_
_atom_site_aniso_label
_atom_site_aniso_U_11
_atom_site_aniso_U_22
_atom_site_aniso_U_33
_atom_site_aniso_U_23
_atom_site_aniso_U_13
_atom_site_aniso_U_12
C18 0.0513(18) 0.0293(14) 0.0518(18) -0.0056(13) -0.0066(14) -0.0070(13)
C20 0.0479(18) 0.0423(17) 0.074(2) -0.0066(16) -0.0124(16) 0.0160(15)
C17 0.0474(18) 0.0408(17) 0.073(2) -0.0003(16) -0.0146(16) 0.0155(14)
C21 0.0481(18) 0.071(2) 0.0377(16) -0.0006(15) -0.0149(14) 0.0072(16)
C16 0.079(2) 0.0344(16) 0.054(2) 0.0095(14) 0.0095(18) -0.0114(16)
C14 0.089(3) 0.0458(18) 0.0387(17) -0.0096(14) 0.0042(17) 0.0044(18)
C19 0.0265(15) 0.063(2) 0.075(2) 0.0134(18) 0.0041(15) -0.0060(14)
C13 0.054(2) 0.083(3) 0.064(2) -0.015(2) -0.0279(18) -0.0035(19)
C26 0.0425(18) 0.078(2) 0.061(2) -0.0265(19) -0.0250(16) 0.0136(17)
C15 0.115(3) 0.065(2) 0.0311(16) 0.0027(16) 0.0108(19) -0.032(2)
C23 0.079(3) 0.100(3) 0.0399(19) -0.0110(19) 0.0200(18) -0.038(2)
C29 0.047(2) 0.100(3) 0.064(2) -0.049(2) -0.0069(17) 0.006(2)
C25 0.071(3) 0.116(4) 0.077(3) -0.055(3) -0.036(2) 0.052(3)
C22 0.132(4) 0.046(2) 0.061(2) 0.0073(18) 0.011(2) -0.020(2)
C24 0.080(3) 0.136(4) 0.070(3) 0.014(3) -0.016(2) -0.075(3)
C28 0.080(3) 0.171(5) 0.066(3) -0.028(3) -0.006(2) 0.076(3)
C27 0.068(3) 0.073(3) 0.142(4) 0.048(3) -0.038(3) 0.004(2)
C30 0.258(8) 0.075(3) 0.117(4) -0.040(3) 0.143(5) -0.076(4)
Co2 0.02294(16) 0.03199(18) 0.02588(17) -0.00162(14) -0.00087(13) -0.00323(13)
Co1 0.02199(16) 0.02304(16) 0.02571(16) 0.00147(12) -0.00076(12) -0.00253(13)
P3 0.0242(3) 0.0291(3) 0.0304(3) 0.0018(3) -0.0018(2) -0.0005(3)
P2 0.0339(4) 0.0240(3) 0.0377(4) 0.0032(3) -0.0023(3) 0.0002(3)
Cl7 0.0313(4) 0.0619(5) 0.0583(5) -0.0214(4) 0.0055(3) -0.0164(3)
P1 0.0374(4) 0.0333(3) 0.0266(3) 0.0014(3) -0.0038(3) -0.0054(3)
Cl8 0.0427(4) 0.0401(4) 0.0768(6) 0.0210(4) 0.0021(4) -0.0041(3)
P4 0.0459(4) 0.0566(5) 0.0292(4) -0.0029(3) 0.0035(3) -0.0253(4)
Cl6 0.0335(4) 0.0976(7) 0.0344(4) -0.0060(4) -0.0108(3) 0.0048(4)
P5 0.0339(4) 0.0466(4) 0.0460(4) -0.0105(4) -0.0157(3) 0.0070(3)
Cl1 0.0589(5) 0.0295(3) 0.0769(6) -0.0102(4) 0.0209(4) -0.0117(3)
Cl3 0.0484(4) 0.0784(6) 0.0394(4) 0.0038(4) 0.0176(3) -0.0079(4)
Cl2 0.0540(5) 0.0498(4) 0.0622(5) 0.0165(4) 0.0111(4) -0.0207(4)
Cl5 0.0671(5) 0.0599(5) 0.0541(5) 0.0255(4) -0.0131(4) 0.0059(4)
Cl4 0.0605(5) 0.0546(5) 0.0457(4) -0.0226(4) 0.0133(4) -0.0082(4)
C6 0.0242(12) 0.0318(13) 0.0267(12) 0.0022(10) -0.0030(9) -0.0048(10)
C9 0.0221(12) 0.0398(15) 0.0362(14) -0.0142(12) 0.0046(10) -0.0024(11)
C8 0.0263(13) 0.0298(13) 0.0360(14) -0.0016(11) 0.0042(10) 0.0011(10)
C7 0.0225(12) 0.0316(13) 0.0272(12) -0.0025(10) -0.0012(9) 0.0032(10)
C3 0.0245(12) 0.0371(14) 0.0353(14) 0.0118(11) -0.0035(10) -0.0063(11)
C1 0.0219(12) 0.0301(12) 0.0280(12) 0.0038(10) -0.0038(9) -0.0009(10)
C2 0.0280(13) 0.0284(12) 0.0350(14) 0.0016(11) -0.0026(10) -0.0019(10)
C10 0.0242(12) 0.0539(17) 0.0243(12) -0.0082(12) -0.0030(10) 0.0059(12)
C4 0.0227(12) 0.0522(16) 0.0244(12) 0.0056(12) 0.0012(9) -0.0045(11)
C12 0.0256(12) 0.0297(12) 0.0281(12) -0.0031(10) 0.0017(10) 0.0004(10)
C11 0.0336(14) 0.0398(14) 0.0255(12) 0.0030(11) 0.0019(10) 0.0072(11)
C5 0.0283(13) 0.0386(14) 0.0268(12) -0.0041(11) -0.0040(10) -0.0020(11)
P6 0.0321(4) 0.0406(4) 0.0331(4) -0.0072(3) 0.0051(3) -0.0079(3)

loop_
_atom_type_symbol
_atom_type_description
_atom_type_scat_dispersion_real
_atom_type_scat_dispersion_imag
_atom_type_scat_source
C C 0.0033 0.0016 'International Tables Vol C Tables 4.2.6.8 and 6.1.1.4'
P P 0.1023 0.0942 'International Tables Vol C Tables 4.2.6.8 and 6.1.1.4'
Cl Cl 0.1484 0.1585 'International Tables Vol C Tables 4.2.6.8 and 6.1.1.4'
Co Co 0.3494 0.9721 'International Tables Vol C Tables 4.2.6.8 and 6.1.1.4'
H H 0.0000 0.0000 'International Tables Vol C Tables 4.2.6.8 and 6.1.1.4'

loop_
_geom_angle_atom_site_label_1
_geom_angle_atom_site_label_2
_geom_angle_atom_site_label_3
_geom_angle
C7 Co2 C12 41.93(10)
C7 Co2 P4 141.64(8)
C12 Co2 P4 101.32(8)
C7 Co2 P5 103.04(8)
C12 Co2 P5 139.08(8)
P4 Co2 P5 103.83(4)
C7 Co2 P6 99.76(7)
C12 Co2 P6 105.07(8)
P4 Co2 P6 101.44(3)
P5 Co2 P6 100.94(3)
C1 Co1 C6 41.92(10)
C1 Co1 P2 139.75(8)
C6 Co1 P2 99.50(8)
C1 Co1 P1 100.64(8)
C6 Co1 P1 134.72(7)
P2 Co1 P1 104.73(3)
C1 Co1 P3 103.19(7)
C6 Co1 P3 108.86(7)
P2 Co1 P3 100.64(3)
P1 Co1 P3 103.53(3)
C21 P3 C19 101.89(16)
C21 P3 C20 100.32(16)
C19 P3 C20 100.40(16)
C21 P3 Co1 111.86(11)
C19 P3 Co1 122.31(11)
C20 P3 Co1 116.89(11)
C17 P2 C18 101.28(15)
C17 P2 C16 101.08(17)
C18 P2 C16 101.09(15)
C17 P2 Co1 112.41(11)
C18 P2 Co1 115.71(10)
C16 P2 Co1 122.32(11)
C13 P1 C14 100.84(18)
C13 P1 C15 101.0(2)
C14 P1 C15 100.07(17)
C13 P1 Co1 109.04(13)
C14 P1 Co1 118.68(11)
C15 P1 Co1 123.76(12)
C23 P4 C24 102.42(19)
C23 P4 C22 99.5(2)
C24 P4 C22 99.2(2)
C23 P4 Co2 113.61(13)
C24 P4 Co2 123.47(15)
C22 P4 Co2 115.11(14)
C27 P5 C26 99.9(2)
C27 P5 C25 100.7(2)
C26 P5 C25 101.25(17)
C27 P5 Co2 116.44(13)
C26 P5 Co2 122.72(12)
C25 P5 Co2 112.58(13)
C1 C6 C5 121.3(2)
C1 C6 Co1 68.47(14)
C5 C6 Co1 168.8(2)
C10 C9 C8 120.1(2)
C10 C9 Cl7 120.1(2)
C8 C9 Cl7 119.9(2)
C7 C8 C9 118.6(2)
C7 C8 Cl8 122.5(2)
C9 C8 Cl8 118.9(2)
C12 C7 C8 121.2(2)
C12 C7 Co2 69.13(14)
C8 C7 Co2 169.6(2)
C4 C3 C2 119.6(2)
C4 C3 Cl2 119.9(2)
C2 C3 Cl2 120.4(2)
C6 C1 C2 121.8(2)
C6 C1 Co1 69.60(14)
C2 C1 Co1 167.6(2)
C1 C2 C3 118.5(2)
C1 C2 Cl1 122.3(2)
C3 C2 Cl1 119.23(19)
C9 C10 C11 120.0(2)
C9 C10 Cl6 119.7(2)
C11 C10 Cl6 120.3(2)
C3 C4 C5 120.2(2)
C3 C4 Cl3 119.5(2)
C5 C4 Cl3 120.3(2)
C7 C12 C11 122.0(2)
C7 C12 Co2 68.94(14)
C11 C12 Co2 169.0(2)
C12 C11 C10 118.1(2)
C12 C11 Cl5 122.1(2)
C10 C11 Cl5 119.8(2)
C6 C5 C4 118.5(2)
C6 C5 Cl4 122.0(2)
C4 C5 Cl4 119.5(2)
C29 P6 C30 101.1(3)
C29 P6 C28 99.6(2)
C30 P6 C28 100.3(3)
C29 P6 Co2 124.40(12)
C30 P6 Co2 113.85(14)
C28 P6 Co2 114.10(14)

loop_
_geom_bond_atom_site_label_1
_geom_bond_atom_site_label_2
_geom_bond_distance
C18 P2 1.825(3)
C20 P3 1.825(3)
C17 P2 1.817(3)
C21 P3 1.818(3)
C16 P2 1.828(3)
C14 P1 1.818(3)
C19 P3 1.820(3)
C13 P1 1.814(3)
C26 P5 1.819(3)
C15 P1 1.821(3)
C23 P4 1.802(3)
C29 P6 1.799(3)
C25 P5 1.819(4)
C22 P4 1.846(4)
C24 P4 1.802(4)
C28 P6 1.804(4)
C27 P5 1.813(4)
C30 P6 1.800(4)
Co2 C7 1.902(2)
Co2 C12 1.905(2)
Co2 P4 2.1812(8)
Co2 P5 2.1883(8)
Co2 P6 2.2327(8)
Co1 C1 1.894(2)
Co1 C6 1.909(2)
Co1 P2 2.1737(8)
Co1 P1 2.1895(8)
Co1 P3 2.2234(7)
Cl7 C9 1.730(3)
Cl8 C8 1.753(3)
Cl6 C10 1.733(3)
Cl1 C2 1.747(3)
Cl3 C4 1.734(3)
Cl2 C3 1.724(3)
Cl5 C11 1.741(3)
Cl4 C5 1.753(3)
C6 C1 1.361(3)
C6 C5 1.370(3)
C9 C10 1.388(4)
C9 C8 1.405(4)
C8 C7 1.364(3)
C7 C12 1.362(3)
C3 C4 1.392(4)
C3 C2 1.408(4)
C1 C2 1.364(3)
C10 C11 1.403(4)
C4 C5 1.401(4)
C12 C11 1.369(3)
